data_9004171
loop_
_publ_author_name
'Hawthorne, F. C.'

_publ_section_title
;
 The crystal structure of stenonite and the classification of the
 aluminofluoride minerals
;
_journal_name_full 'The Canadian Mineralogist'
_journal_page_first 245
_journal_page_last 251
_journal_volume 22
_journal_year 1984
_chemical_formula_sum 'C Al F5 O3 Sr2'
_chemical_name_mineral Stenonite
_space_group_IT_number 14
_symmetry_space_group_name_Hall '-P 2yn'
_symmetry_space_group_name_H-M 'P 1 21/n 1'
_cell_angle_alpha 90
_cell_angle_beta 98.72
_cell_angle_gamma 90
_cell_length_a 5.450
_cell_length_b 8.704
_cell_length_c 13.150
_cell_formula_units_Z 4
_cell_volume 616.584
_database_code_amcsd 0005196
_exptl_crystal_density_diffrn 3.848
_cod_original_cell_volume 616.583
_cod_original_formula_sum 'Sr2 Al C F5 O3'
_cod_database_code 9004171

loop_
_space_group_symop_operation_xyz
x,y,z
1/2+x,1/2-y,1/2+z
1/2-x,1/2+y,1/2-z
-x,-y,-z

loop_
_atom_site_aniso_label
_atom_site_aniso_U_11
_atom_site_aniso_U_22
_atom_site_aniso_U_33
_atom_site_aniso_U_12
_atom_site_aniso_U_13
_atom_site_aniso_U_23
Sr1 0.02293 0.01689 0.01969 0.00024 0.00319 -0.00115
Sr2 0.02323 0.02111 0.02054 0.00143 0.00355 -0.00057
Al 0.02485 0.01650 0.01883 0.00024 0.00284 0.00287
C 0.03323 0.01305 0.02482 0.01116 0.00213 -0.00344
F1 0.03602 0.02763 0.01883 -0.01259 0.00426 -0.00688
F2 0.03720 0.04337 0.01797 0.01306 0.01029 0.00172
F3 0.03087 0.02303 0.02054 0.01116 0.00426 0.00229
F4 0.03470 0.02418 0.02482 -0.01259 0.00461 -0.00229
F5 0.03131 0.01075 0.02482 0.00404 0.01100 -0.00401
O1 0.02543 0.02456 0.02739 -0.00855 0.00922 0.00172
O2 0.02132 0.02341 0.02311 -0.00546 0.00213 0.00401
O3 0.01970 0.04030 0.03252 0.00499 0.00851 0.00057

loop_
_atom_site_label
_atom_site_fract_x
_atom_site_fract_y
_atom_site_fract_z
Sr1 0.21630 0.35970 0.91040
Sr2 0.20840 -0.11080 0.90140
Al 0.86660 0.12710 0.66890
C 0.31360 0.87740 0.13800
F1 0.19980 0.22450 0.09050
F2 0.17540 0.50470 0.08730
F3 0.56340 0.22800 0.23490
F4 0.55240 0.52650 0.22640
F5 0.58270 0.37070 0.06980
O1 0.49790 0.87730 0.08770
O2 0.09190 0.87590 0.09020
O3 0.35760 0.86950 0.23560

loop_
_cod_related_entry_id
_cod_related_entry_database
_cod_related_entry_code
1 AMCSD 0005196
